data_1576522
loop_
_publ_author_name
'Iwamoto, Hidemitsu'
'Sunada, Yusuke'
'Wada, Yoshimasa'

_publ_section_title
;
 Zincafluorene complex with an empty C-Zn &#x3c0; orbital that captures
 visible light.
;
_journal_issue 6
_journal_name_full 'Chemical science'
_journal_page_first 3023
_journal_page_last 3030
_journal_paper_doi 10.1039/d5sc09340f
_journal_volume 17
_journal_year 2026
_chemical_formula_moiety 'C39 H46 N2 Zn'
_chemical_formula_sum 'C39 H46 N2 Zn'
_chemical_formula_weight 608.15
_chemical_name_systematic C39H46N2Zn
_space_group_crystal_system triclinic
_space_group_IT_number 2
_space_group_name_Hall '-P 1'
_space_group_name_H-M_alt 'P -1'
_atom_sites_solution_hydrogens geom
_atom_sites_solution_primary dual
_audit_creation_date 2024-09-06
_audit_creation_method
;
Olex2 1.5
(compiled 2024.02.16 svn.r378c4104 for OlexSys, GUI svn.r6928)
;
_audit_update_record
;
2024-09-06 deposited with the CCDC.	2026-01-15 downloaded from the CCDC.
;
_cell_angle_alpha 83.5030(10)
_cell_angle_beta 84.1410(10)
_cell_angle_gamma 78.0220(10)
_cell_formula_units_Z 4
_cell_length_a 12.64660(10)
_cell_length_b 15.99050(10)
_cell_length_c 17.01430(10)
_cell_measurement_reflns_used 126080
_cell_measurement_temperature 123
_cell_measurement_theta_max 30.6880
_cell_measurement_theta_min 2.5580
_cell_volume 3333.24(4)
_computing_cell_refinement 'CrysAlisPro 1.171.43.131a (Rigaku OD, 2024)'
_computing_data_collection 'CrysAlisPro 1.171.43.131a (Rigaku OD, 2024)'
_computing_data_reduction 'CrysAlisPro 1.171.43.131a (Rigaku OD, 2024)'
_computing_molecular_graphics 'Olex2 1.5 (Dolomanov et al., 2009)'
_computing_publication_material 'Olex2 1.5 (Dolomanov et al., 2009)'
_computing_structure_refinement 'SHELXL 2019/3 (Sheldrick, 2015)'
_computing_structure_solution 'SHELXT 2018/2 (Sheldrick, 2018)'
_diffrn_ambient_temperature 123
_diffrn_detector 'Hybrid Pixel Array Detector'
_diffrn_detector_area_resol_mean 10.0000
_diffrn_detector_type HyPix
_diffrn_measured_fraction_theta_full 0.999
_diffrn_measured_fraction_theta_max 0.897
_diffrn_measurement_details
;
List of Runs (angles in degrees, time in seconds):

  # Type    Start    End  Width  t~exp~   \w     \q     \k     \f   Frames
#--------------------------------------------------------------------------
  1  \w    -10.00  61.00   0.50   11.77    --    3.78  76.00 -57.00  142
  2  \w    -67.00  23.00   0.50   11.77    --    3.78 -76.00 176.00  180
  3  \w    -72.00 -16.00   0.50   11.77    --   -3.00 -77.00  90.00  112
  4  \w    -12.00  14.00   0.50   11.77    --   -3.00 -77.00  90.00   52
  5  \w    -11.00  27.00   0.50   11.77    --    3.78 -99.00-120.00   76
  6  \w     -9.00  26.00   0.50   11.77    --    3.78 -99.00  60.00   70
  7  \w    -11.00  34.00   0.50   11.77    --    3.78 -99.00 -60.00   90
  8  \w    -11.00  21.00   0.50   11.77    --    3.78 -99.00  90.00   64
  9  \w     -2.00  37.00   0.50   11.77    --    3.78  38.00-180.00   78
 10  \w      1.00  34.00   0.50   11.77    --    3.78 -99.00   0.00   66
 11  \w     44.00  69.00   0.50   11.77    --   -2.84  76.00 -57.00   50
 12  \w      7.00  33.00   0.50   11.77    --    3.78 -99.00-150.00   52
 13  \w    -10.00  71.00   0.50   11.77    --   -2.84  19.00  30.00  162
 14  \w    -10.00  71.00   0.50   11.77    --   -2.84  19.00 -90.00  162
 15  \w    -10.00  71.00   0.50   11.77    --   -2.84  19.00  60.00  162
 16  \w    -68.00  52.00   0.50   11.77    --    3.78   0.00-180.00  240
 17  \w    -70.00  11.00   0.50   11.77    --    3.78 -19.00  90.00  162
 18  \w    -69.00  13.00   0.50   11.77    --    3.78 -22.00 158.24  164
 19  \w    -69.00  12.00   0.50   11.77    --    3.78 -15.00-146.47  162
 20  \w    -70.00  12.00   0.50   11.77    --    3.78 -21.00   1.01  164
 21  \w    -69.00  13.00   0.50   11.77    --    3.78 -22.00 -28.70  164
 22  \w     -4.00  75.00   0.50   11.77    --    3.78  38.00-120.00  158
 23  \w    -69.00  13.00   0.50   11.77    --    3.78 -22.00-101.06  164
 24  \w    -70.00  12.00   0.50   11.77    --    3.78 -21.00 -50.20  164
 25  \w    -11.00  34.00   0.50   11.77    --    3.78 -99.00-180.00   90
 26  \w     15.00  45.00   0.50   11.77    --    3.78-120.00 -55.11   60
 27  \w     23.00  55.00   0.50   11.77    --    3.78-135.00 108.20   64
 28  \w    -68.00  25.00   0.50   11.77    --    3.78 -77.00 -30.00  186
 29  \w    -70.00  12.00   0.50   11.77    --    3.78 -23.00 120.04  164
 30  \w    -69.00  13.00   0.50   11.77    --    3.78 -22.00  73.62  164
 31  \w    -70.00  12.00   0.50   11.77    --    3.78 -16.00  32.41  164
 32  \w    -11.00  34.00   0.50   11.77    --    3.78 -99.00 120.00   90
 33  \w    -10.00  71.00   0.50   11.77    --   -2.84  19.00  90.00  162
 34  \w    -70.00  11.00   0.50   11.77    --    3.78 -19.00-120.00  162
 35  \w    -69.00  12.00   0.50   11.77    --    3.78 -14.00 -77.69  162
 36  \w    -70.00  12.00   0.50   11.77    --    3.78 -18.00  57.27  164
 37  \w     -4.00  77.00   0.50   11.77    --    3.78  19.00 -30.00  162
 38  \w    -70.00  11.00   0.50   11.77    --    3.78 -19.00-180.00  162
 39  \w    -68.00  11.00   0.50   11.77    --    3.78 -12.00-170.07  158
 40  \w    -70.00  12.00   0.50   11.77    --    3.78 -16.00 -17.76  164
 41  \w    -70.00  12.00   0.50   11.77    --    3.78 -21.00  43.84  164
 42  \w      9.00  40.00   0.50   11.77    --    3.78-113.00-100.88   62
 43  \w    -70.00  12.00   0.50   11.77    --    3.78 -18.00 -37.44  164
;
_diffrn_measurement_device 'four-circle diffractometer'
_diffrn_measurement_device_type 'ROD, Synergy Custom system, HyPix'
_diffrn_measurement_method '\w scans'
_diffrn_orient_matrix_type 'CrysAlisPro convention (1999,Acta A55,543-557)'
_diffrn_orient_matrix_UB_11 0.0269563000
_diffrn_orient_matrix_UB_12 -0.0399783000
_diffrn_orient_matrix_UB_13 0.0177663000
_diffrn_orient_matrix_UB_21 0.0149087000
_diffrn_orient_matrix_UB_22 0.0212548000
_diffrn_orient_matrix_UB_23 0.0303088000
_diffrn_orient_matrix_UB_31 -0.0485796000
_diffrn_orient_matrix_UB_32 -0.0049660000
_diffrn_orient_matrix_UB_33 0.0231904000
_diffrn_radiation_monochromator mirror
_diffrn_radiation_probe x-ray
_diffrn_radiation_type 'Mo K\a'
_diffrn_radiation_wavelength 0.71073
_diffrn_reflns_av_R_equivalents 0.0593
_diffrn_reflns_av_unetI/netI 0.0313
_diffrn_reflns_Laue_measured_fraction_full 0.999
_diffrn_reflns_Laue_measured_fraction_max 0.897
_diffrn_reflns_limit_h_max 17
_diffrn_reflns_limit_h_min -18
_diffrn_reflns_limit_k_max 22
_diffrn_reflns_limit_k_min -23
_diffrn_reflns_limit_l_max 24
_diffrn_reflns_limit_l_min -23
_diffrn_reflns_number 368151
_diffrn_reflns_point_group_measured_fraction_full 0.999
_diffrn_reflns_point_group_measured_fraction_max 0.897
_diffrn_reflns_theta_full 25.242
_diffrn_reflns_theta_max 31.099
_diffrn_reflns_theta_min 2.380
_diffrn_source 'Rotating-anode X-ray tube'
_diffrn_source_type 'Rigaku (Mo) X-ray Source'
_exptl_absorpt_coefficient_mu 0.765
_exptl_absorpt_correction_T_max 1.00000
_exptl_absorpt_correction_T_min 0.90778
_exptl_absorpt_correction_type multi-scan
_exptl_absorpt_process_details
;
CrysAlisPro 1.171.43.131a (Rigaku Oxford Diffraction, 2024)
Empirical absorption correction using spherical harmonics,
implemented in SCALE3 ABSPACK scaling algorithm.
;
_exptl_crystal_colour colourless
_exptl_crystal_colour_primary colourless
_exptl_crystal_density_diffrn 1.212
_exptl_crystal_description plate
_exptl_crystal_F_000 1296
_exptl_crystal_size_max 0.02
_exptl_crystal_size_mid 0.01
_exptl_crystal_size_min 0.01
_refine_diff_density_max 0.837
_refine_diff_density_min -0.636
_refine_diff_density_rms 0.078
_refine_ls_extinction_method none
_refine_ls_goodness_of_fit_ref 1.249
_refine_ls_hydrogen_treatment constr
_refine_ls_matrix_type full
_refine_ls_number_parameters 773
_refine_ls_number_reflns 19244
_refine_ls_number_restraints 0
_refine_ls_restrained_S_all 1.249
_refine_ls_R_factor_all 0.0758
_refine_ls_R_factor_gt 0.0600
_refine_ls_shift/su_max 0.002
_refine_ls_shift/su_mean 0.000
_refine_ls_structure_factor_coef Fsqd
_refine_ls_weighting_details 'w=1/[\s^2^(Fo^2^)+(0.1000P)^2^] where P=(Fo^2^+2Fc^2^)/3'
_refine_ls_weighting_scheme calc
_refine_ls_wR_factor_gt 0.1586
_refine_ls_wR_factor_ref 0.1645
_reflns_Friedel_coverage 0.000
_reflns_number_gt 16473
_reflns_number_total 19244
_reflns_threshold_expression 'I > 2\s(I)'
_cod_data_source_file d5sc09340f2.cif
_cod_data_source_block C39H46N2Zn
_cod_database_code 1576522
_shelx_shelxl_version_number 2019/3
_shelx_space_group_comment
;
The symmetry employed for this shelxl refinement is uniquely defined
by the following loop, which should always be used as a source of
symmetry information in preference to the above space-group names.
They are only intended as comments.
;
_shelx_estimated_absorpt_t_max 0.992
_shelx_estimated_absorpt_t_min 0.985
_olex2_refinement_description
;
1. Fixed Uiso
 At 1.2 times of:
  All C(H) groups, All C(H,H) groups
 At 1.5 times of:
  All C(H,H,H) groups
2.a Ternary CH refined with riding coordinates:
 C43(H43), C76(H76), C73(H73), C46(H46), C49(H49), C67(H67), C70(H70), C52(H52)
2.b Secondary CH2 refined with riding coordinates:
 C29(H29A,H29B), C30(H30A,H30B), C28(H28A,H28B), C27(H27A,H27B)
2.c Aromatic/amide H refined with riding coordinates:
 C65(H65), C63(H63), C64(H64), C11(H11), C39(H39), C13(H13), C26(H26),
 C16(H16), C41(H41), C33(H33), C23(H23), C35(H35), C24(H24), C59(H59), C18(H18),
  C14(H14), C58(H58), C8(H8), C40(H40), C57(H57), C10(H10), C25(H25), C15(H15),
 C34(H34), C9(H9), C19(H19), C21(H21), C20(H20)
2.d Idealised Me refined as rotating group:
 C77(H77A,H77B,H77C), C68(H68A,H68B,H68C), C74(H74A,H74B,H74C), C69(H69A,H69B,
 H69C), C45(H45A,H45B,H45C), C53(H53A,H53B,H53C), C78(H78A,H78B,H78C), C48(H48A,
 H48B,H48C), C54(H54A,H54B,H54C), C47(H47A,H47B,H47C), C75(H75A,H75B,H75C),
 C72(H72A,H72B,H72C), C51(H51A,H51B,H51C), C71(H71A,H71B,H71C), C44(H44A,H44B,
 H44C), C50(H50A,H50B,H50C)
;
_olex2_submission_original_sample_id C39H46N2Zn
_olex2_submission_special_instructions 'No special instructions were received'
_oxdiff_exptl_absorpt_empirical_details
;
Empirical correction (ABSPACK) includes:
- Absorption correction using spherical harmonics
- Frame scaling
;
_oxdiff_exptl_absorpt_empirical_full_max 1.168
_oxdiff_exptl_absorpt_empirical_full_min 0.850

loop_
_space_group_symop_operation_xyz
'x, y, z'
'-x, -y, -z'

loop_
_atom_site_label
_atom_site_type_symbol
_atom_site_fract_x
_atom_site_fract_y
_atom_site_fract_z
_atom_site_U_iso_or_equiv
_atom_site_adp_type
_atom_site_occupancy
_atom_site_site_symmetry_order
_atom_site_calc_flag
_atom_site_refinement_flags_posn
_atom_site_refinement_flags_adp
_atom_site_refinement_flags_occupancy
_atom_site_disorder_assembly
_atom_site_disorder_group
Zn1 Zn 0.35791(2) 0.39323(2) 0.18563(2) 0.01556(7) Uani 1 1 d . . . . .
Zn2 Zn 0.13859(2) 0.91710(2) 0.30507(2) 0.01667(7) Uani 1 1 d . . . . .
N5 N 0.28640(12) 1.03868(10) 0.32232(9) 0.0129(3) Uani 1 1 d . . . . .
N4 N 0.23542(12) 0.57213(10) 0.20717(9) 0.0142(3) Uani 1 1 d . . . . .
N6 N 0.18673(13) 1.08506(10) 0.22409(10) 0.0160(3) Uani 1 1 d . . . . .
N3 N 0.33538(13) 0.52329(10) 0.30474(9) 0.0149(3) Uani 1 1 d . . . . .
C1 C 0.30510(14) 0.50418(12) 0.23697(11) 0.0133(3) Uani 1 1 d . . . . .
C2 C 0.20992(14) 1.02126(12) 0.28203(11) 0.0138(3) Uani 1 1 d . . . . .
C4 C 0.33798(16) 0.35256(13) 0.08237(12) 0.0183(4) Uani 1 1 d . . . . .
C29 C 0.32955(15) 1.11504(12) 0.28628(11) 0.0154(4) Uani 1 1 d . . . . .
H29A H 0.402942 1.098289 0.259416 0.019 Uiso 1 1 calc R U . . .
H29B H 0.332002 1.154617 0.326497 0.019 Uiso 1 1 calc R U . . .
C5 C 0.14096(15) 0.82688(13) 0.39662(12) 0.0181(4) Uani 1 1 d . . . . .
C61 C 0.33998(14) 0.98375(12) 0.38547(11) 0.0142(3) Uani 1 1 d . . . . .
C37 C 0.40999(15) 0.46965(12) 0.35588(11) 0.0161(4) Uani 1 1 d . . . . .
C7 C 0.40839(15) 0.27139(13) 0.07743(12) 0.0178(4) Uani 1 1 d . . . . .
C65 C 0.36846(17) 0.95539(14) 0.52374(12) 0.0224(4) Uani 1 1 d . . . . .
H65 H 0.352020 0.969540 0.576956 0.027 Uiso 1 1 calc R U . . .
C12 C 0.47520(15) 0.23564(12) 0.14654(12) 0.0173(4) Uani 1 1 d . . . . .
C3 C 0.46207(15) 0.28385(12) 0.21301(12) 0.0181(4) Uani 1 1 d . . . . .
C30 C 0.24660(15) 1.15517(12) 0.22687(12) 0.0173(4) Uani 1 1 d . . . . .
H30A H 0.197929 1.207145 0.245711 0.021 Uiso 1 1 calc R U . . .
H30B H 0.282441 1.170254 0.174206 0.021 Uiso 1 1 calc R U . . .
C31 C 0.17005(15) 0.57587(12) 0.14185(11) 0.0155(4) Uani 1 1 d . . . . .
C28 C 0.20655(16) 0.64206(13) 0.26091(12) 0.0185(4) Uani 1 1 d . . . . .
H28A H 0.131166 0.646756 0.285008 0.022 Uiso 1 1 calc R U . . .
H28B H 0.215241 0.698044 0.232441 0.022 Uiso 1 1 calc R U . . .
C66 C 0.31162(15) 1.00623(13) 0.46333(11) 0.0163(4) Uani 1 1 d . . . . .
C22 C 0.06239(15) 0.77843(12) 0.38569(11) 0.0168(4) Uani 1 1 d . . . . .
C36 C 0.07546(16) 0.54126(13) 0.15513(13) 0.0208(4) Uani 1 1 d . . . . .
C32 C 0.19772(16) 0.62018(13) 0.06986(12) 0.0193(4) Uani 1 1 d . . . . .
C17 C 0.00463(15) 0.80012(12) 0.31099(12) 0.0177(4) Uani 1 1 d . . . . .
C63 C 0.47437(16) 0.86411(14) 0.42959(13) 0.0235(4) Uani 1 1 d . . . . .
H63 H 0.528952 0.815257 0.418900 0.028 Uiso 1 1 calc R U . . .
C64 C 0.44866(17) 0.88447(15) 0.50717(13) 0.0260(5) Uani 1 1 d . . . . .
H64 H 0.485803 0.849989 0.548977 0.031 Uiso 1 1 calc R U . . .
C43 C 0.30297(17) 0.65426(14) 0.05706(12) 0.0223(4) Uani 1 1 d . . . . .
H43 H 0.314636 0.675402 0.107986 0.027 Uiso 1 1 calc R U . . .
C38 C 0.52059(16) 0.47151(14) 0.34276(12) 0.0214(4) Uani 1 1 d . . . . .
C60 C 0.00295(17) 1.12885(14) 0.18024(12) 0.0213(4) Uani 1 1 d . . . . .
C55 C 0.11168(15) 1.09030(12) 0.16498(11) 0.0169(4) Uani 1 1 d . . . . .
C62 C 0.42207(15) 0.91359(12) 0.36708(12) 0.0173(4) Uani 1 1 d . . . . .
C76 C 0.21996(15) 1.08134(13) 0.48108(12) 0.0179(4) Uani 1 1 d . . . . .
H76 H 0.221667 1.126779 0.435730 0.022 Uiso 1 1 calc R U . . .
C73 C 0.45511(17) 0.89065(13) 0.28219(13) 0.0217(4) Uani 1 1 d . . . . .
H73 H 0.412825 0.935760 0.245598 0.026 Uiso 1 1 calc R U . . .
C27 C 0.28795(16) 0.61259(12) 0.32308(12) 0.0178(4) Uani 1 1 d . . . . .
H27A H 0.343888 0.648438 0.317306 0.021 Uiso 1 1 calc R U . . .
H27B H 0.251740 0.613933 0.377456 0.021 Uiso 1 1 calc R U . . .
C11 C 0.27671(17) 0.38568(14) 0.01793(13) 0.0243(4) Uani 1 1 d . . . . .
H11 H 0.228909 0.439848 0.020106 0.029 Uiso 1 1 calc R U . . .
C42 C 0.36810(17) 0.42018(13) 0.42065(12) 0.0208(4) Uani 1 1 d . . . . .
C39 C 0.58922(18) 0.42316(16) 0.39755(14) 0.0296(5) Uani 1 1 d . . . . .
H39 H 0.664659 0.423360 0.390243 0.035 Uiso 1 1 calc R U . . .
C6 C 0.03135(18) 0.86689(14) 0.25603(14) 0.0257(4) Uani 1 1 d . . . . .
C13 C 0.55088(17) 0.15769(13) 0.14549(13) 0.0229(4) Uani 1 1 d . . . . .
H13 H 0.558560 0.125031 0.101218 0.027 Uiso 1 1 calc R U . . .
C26 C 0.19621(17) 0.80510(14) 0.46543(13) 0.0236(4) Uani 1 1 d . . . . .
H26 H 0.249546 0.836425 0.473821 0.028 Uiso 1 1 calc R U . . .
C16 C 0.52633(17) 0.25090(13) 0.27588(13) 0.0217(4) Uani 1 1 d . . . . .
H16 H 0.517861 0.281833 0.321358 0.026 Uiso 1 1 calc R U . . .
C41 C 0.4408(2) 0.37333(15) 0.47334(13) 0.0290(5) Uani 1 1 d . . . . .
H41 H 0.414639 0.339607 0.517762 0.035 Uiso 1 1 calc R U . . .
C33 C 0.12659(19) 0.63197(15) 0.01042(13) 0.0272(5) Uani 1 1 d . . . . .
H33 H 0.143205 0.662273 -0.039091 0.033 Uiso 1 1 calc R U . . .
C46 C 0.04872(17) 0.48897(15) 0.23267(14) 0.0261(5) Uani 1 1 d . . . . .
H46 H 0.094772 0.499905 0.273313 0.031 Uiso 1 1 calc R U . . .
C23 C 0.04208(17) 0.71236(13) 0.44278(13) 0.0233(4) Uani 1 1 d . . . . .
H23 H -0.010602 0.680221 0.434828 0.028 Uiso 1 1 calc R U . . .
C35 C 0.00778(18) 0.55416(15) 0.09378(15) 0.0282(5) Uani 1 1 d . . . . .
H35 H -0.056344 0.531082 0.100681 0.034 Uiso 1 1 calc R U . . .
C24 C 0.09774(19) 0.69291(14) 0.51104(14) 0.0275(5) Uani 1 1 d . . . . .
H24 H 0.082440 0.648397 0.549735 0.033 Uiso 1 1 calc R U . . .
C49 C 0.24892(18) 0.41546(15) 0.43185(14) 0.0268(5) Uani 1 1 d . . . . .
H49 H 0.209698 0.460530 0.393611 0.032 Uiso 1 1 calc R U . . .
C56 C 0.15326(17) 1.05981(14) 0.09135(13) 0.0222(4) Uani 1 1 d . . . . .
C59 C -0.06637(18) 1.13528(16) 0.11984(14) 0.0279(5) Uani 1 1 d . . . . .
H59 H -0.140960 1.160537 0.128797 0.034 Uiso 1 1 calc R U . . .
C18 C -0.07286(17) 0.75420(14) 0.29445(13) 0.0233(4) Uani 1 1 d . . . . .
H18 H -0.091680 0.710216 0.332342 0.028 Uiso 1 1 calc R U . . .
C67 C -0.04116(17) 1.16276(16) 0.25979(13) 0.0259(5) Uani 1 1 d . . . . .
H67 H 0.021261 1.172588 0.286751 0.031 Uiso 1 1 calc R U . . .
C14 C 0.61465(17) 0.12796(14) 0.20876(14) 0.0255(5) Uani 1 1 d . . . . .
H14 H 0.666642 0.075817 0.207031 0.031 Uiso 1 1 calc R U . . .
C58 C -0.02742(19) 1.10529(16) 0.04743(14) 0.0308(5) Uani 1 1 d . . . . .
H58 H -0.075346 1.110203 0.006893 0.037 Uiso 1 1 calc R U . . .
C8 C 0.41442(18) 0.22755(14) 0.01003(13) 0.0260(5) Uani 1 1 d . . . . .
H8 H 0.461065 0.172930 0.007370 0.031 Uiso 1 1 calc R U . . .
C40 C 0.54976(19) 0.37485(16) 0.46243(14) 0.0311(5) Uani 1 1 d . . . . .
H40 H 0.597832 0.342810 0.499349 0.037 Uiso 1 1 calc R U . . .
C57 C 0.08079(19) 1.06813(16) 0.03335(13) 0.0293(5) Uani 1 1 d . . . . .
H57 H 0.106171 1.047880 -0.016911 0.035 Uiso 1 1 calc R U . . .
C70 C 0.27153(19) 1.01744(17) 0.07620(14) 0.0317(5) Uani 1 1 d . . . . .
H70 H 0.315124 1.042492 0.109839 0.038 Uiso 1 1 calc R U . . .
C10 C 0.2833(2) 0.34201(16) -0.04950(14) 0.0307(5) Uani 1 1 d . . . . .
H10 H 0.240515 0.366171 -0.092318 0.037 Uiso 1 1 calc R U . . .
C77 C 0.11012(16) 1.05418(15) 0.48546(14) 0.0262(5) Uani 1 1 d . . . . .
H77A H 0.105513 1.010144 0.529983 0.039 Uiso 1 1 calc R U . . .
H77B H 0.102825 1.030864 0.435875 0.039 Uiso 1 1 calc R U . . .
H77C H 0.051740 1.104138 0.493306 0.039 Uiso 1 1 calc R U . . .
C25 C 0.17592(18) 0.73909(15) 0.52219(13) 0.0256(4) Uani 1 1 d . . . . .
H25 H 0.215249 0.725775 0.568167 0.031 Uiso 1 1 calc R U . . .
C68 C -0.1224(2) 1.24895(16) 0.24941(15) 0.0332(5) Uani 1 1 d . . . . .
H68A H -0.092440 1.287418 0.208126 0.050 Uiso 1 1 calc R U . . .
H68B H -0.135627 1.275425 0.299626 0.050 Uiso 1 1 calc R U . . .
H68C H -0.190878 1.238752 0.233892 0.050 Uiso 1 1 calc R U . . .
C74 C 0.4273(2) 0.80418(15) 0.27107(16) 0.0313(5) Uani 1 1 d . . . . .
H74A H 0.469121 0.758781 0.305677 0.047 Uiso 1 1 calc R U . . .
H74B H 0.445452 0.791853 0.215631 0.047 Uiso 1 1 calc R U . . .
H74C H 0.349670 0.806566 0.284802 0.047 Uiso 1 1 calc R U . . .
C15 C 0.60240(17) 0.17422(14) 0.27411(13) 0.0242(4) Uani 1 1 d . . . . .
H15 H 0.645531 0.153894 0.317498 0.029 Uiso 1 1 calc R U . . .
C34 C 0.0323(2) 0.60013(16) 0.02267(15) 0.0326(5) Uani 1 1 d . . . . .
H34 H -0.016275 0.609812 -0.018006 0.039 Uiso 1 1 calc R U . . .
C69 C -0.0942(2) 1.09674(17) 0.31293(15) 0.0351(6) Uani 1 1 d . . . . .
H69A H -0.152647 1.083162 0.286064 0.053 Uiso 1 1 calc R U . . .
H69B H -0.124126 1.120380 0.363031 0.053 Uiso 1 1 calc R U . . .
H69C H -0.039852 1.044339 0.323775 0.053 Uiso 1 1 calc R U . . .
C52 C 0.56566(17) 0.52251(16) 0.27085(14) 0.0273(5) Uani 1 1 d . . . . .
H52 H 0.502887 0.557319 0.242898 0.033 Uiso 1 1 calc R U . . .
C9 C 0.3528(2) 0.26312(17) -0.05325(14) 0.0321(5) Uani 1 1 d . . . . .
H9 H 0.358439 0.233145 -0.099105 0.039 Uiso 1 1 calc R U . . .
C45 C 0.2993(2) 0.72941(17) -0.00739(16) 0.0361(6) Uani 1 1 d . . . . .
H45A H 0.362117 0.756006 -0.005747 0.054 Uiso 1 1 calc R U . . .
H45B H 0.232459 0.771974 0.001774 0.054 Uiso 1 1 calc R U . . .
H45C H 0.300954 0.708406 -0.059518 0.054 Uiso 1 1 calc R U . . .
C53 C 0.6310(2) 0.58461(16) 0.29505(17) 0.0347(5) Uani 1 1 d . . . . .
H53A H 0.587098 0.620090 0.334524 0.052 Uiso 1 1 calc R U . . .
H53B H 0.650669 0.621615 0.248244 0.052 Uiso 1 1 calc R U . . .
H53C H 0.696989 0.551903 0.317874 0.052 Uiso 1 1 calc R U . . .
C78 C 0.23005(19) 1.12136(17) 0.55660(14) 0.0319(5) Uani 1 1 d . . . . .
H78A H 0.174400 1.173760 0.560630 0.048 Uiso 1 1 calc R U . . .
H78B H 0.302058 1.135561 0.554789 0.048 Uiso 1 1 calc R U . . .
H78C H 0.220155 1.080456 0.602862 0.048 Uiso 1 1 calc R U . . .
C19 C -0.1219(2) 0.77213(17) 0.22402(17) 0.0375(6) Uani 1 1 d . . . . .
H19 H -0.174139 0.740690 0.213627 0.045 Uiso 1 1 calc R U . . .
C48 C 0.0772(2) 0.39315(17) 0.22147(19) 0.0412(7) Uani 1 1 d . . . . .
H48A H 0.066573 0.359870 0.272650 0.062 Uiso 1 1 calc R U . . .
H48B H 0.153116 0.377879 0.200587 0.062 Uiso 1 1 calc R U . . .
H48C H 0.030166 0.380281 0.184009 0.062 Uiso 1 1 calc R U . . .
C21 C -0.0199(3) 0.88324(19) 0.18529(17) 0.0474(8) Uani 1 1 d . . . . .
H21 H -0.003131 0.927943 0.147380 0.057 Uiso 1 1 calc R U . . .
C54 C 0.6342(2) 0.46247(19) 0.21292(16) 0.0419(7) Uani 1 1 d . . . . .
H54A H 0.696449 0.427519 0.238932 0.063 Uiso 1 1 calc R U . . .
H54B H 0.660045 0.496572 0.166138 0.063 Uiso 1 1 calc R U . . .
H54C H 0.590037 0.424844 0.196577 0.063 Uiso 1 1 calc R U . . .
C47 C -0.0698(2) 0.51401(17) 0.26412(17) 0.0385(6) Uani 1 1 d . . . . .
H47A H -0.116608 0.503393 0.225390 0.058 Uiso 1 1 calc R U . . .
H47B H -0.086581 0.575075 0.272797 0.058 Uiso 1 1 calc R U . . .
H47C H -0.082299 0.479654 0.314390 0.058 Uiso 1 1 calc R U . . .
C75 C 0.5760(2) 0.88926(18) 0.26036(16) 0.0356(6) Uani 1 1 d . . . . .
H75A H 0.593824 0.942451 0.273763 0.053 Uiso 1 1 calc R U . . .
H75B H 0.592416 0.884427 0.203309 0.053 Uiso 1 1 calc R U . . .
H75C H 0.619081 0.839994 0.290041 0.053 Uiso 1 1 calc R U . . .
C72 C 0.2872(2) 0.92081(19) 0.10097(18) 0.0458(7) Uani 1 1 d . . . . .
H72A H 0.247143 0.894510 0.067470 0.069 Uiso 1 1 calc R U . . .
H72B H 0.260025 0.911343 0.156625 0.069 Uiso 1 1 calc R U . . .
H72C H 0.364521 0.894765 0.094677 0.069 Uiso 1 1 calc R U . . .
C51 C 0.1987(2) 0.43303(19) 0.51557(17) 0.0417(6) Uani 1 1 d . . . . .
H51A H 0.230176 0.386210 0.553763 0.062 Uiso 1 1 calc R U . . .
H51B H 0.120117 0.436814 0.517789 0.062 Uiso 1 1 calc R U . . .
H51C H 0.213624 0.487322 0.528752 0.062 Uiso 1 1 calc R U . . .
C71 C 0.3152(2) 1.0323(2) -0.01065(17) 0.0428(7) Uani 1 1 d . . . . .
H71A H 0.394286 1.013783 -0.015087 0.064 Uiso 1 1 calc R U . . .
H71B H 0.295947 1.093549 -0.028745 0.064 Uiso 1 1 calc R U . . .
H71C H 0.283282 0.999189 -0.043597 0.064 Uiso 1 1 calc R U . . .
C44 C 0.4003(2) 0.58342(17) 0.03726(18) 0.0388(6) Uani 1 1 d . . . . .
H44A H 0.392174 0.562518 -0.013328 0.058 Uiso 1 1 calc R U . . .
H44B H 0.404201 0.535945 0.079358 0.058 Uiso 1 1 calc R U . . .
H44C H 0.466969 0.606350 0.033041 0.058 Uiso 1 1 calc R U . . .
C50 C 0.2334(3) 0.3282(2) 0.41179(19) 0.0451(7) Uani 1 1 d . . . . .
H50A H 0.264883 0.318514 0.357737 0.068 Uiso 1 1 calc R U . . .
H50B H 0.155803 0.327350 0.415449 0.068 Uiso 1 1 calc R U . . .
H50C H 0.269600 0.282883 0.449338 0.068 Uiso 1 1 calc R U . . .
C20 C -0.0947(3) 0.8361(2) 0.1685(2) 0.0570(9) Uani 1 1 d . . . . .
H20 H -0.126858 0.847804 0.119332 0.068 Uiso 1 1 calc R U . . .

loop_
_atom_site_aniso_label
_atom_site_aniso_U_11
_atom_site_aniso_U_22
_atom_site_aniso_U_33
_atom_site_aniso_U_23
_atom_site_aniso_U_13
_atom_site_aniso_U_12
Zn1 0.01678(12) 0.01205(12) 0.01708(12) -0.00333(8) -0.00220(8) 0.00034(8)
Zn2 0.01817(12) 0.01312(12) 0.02009(12) 0.00150(8) -0.00533(9) -0.00603(8)
N5 0.0135(7) 0.0117(7) 0.0137(7) 0.0009(6) -0.0024(6) -0.0037(6)
N4 0.0141(7) 0.0126(7) 0.0157(7) -0.0030(6) -0.0034(6) -0.0001(6)
N6 0.0173(8) 0.0147(8) 0.0175(8) 0.0012(6) -0.0052(6) -0.0058(6)
N3 0.0158(7) 0.0131(8) 0.0157(7) -0.0023(6) -0.0033(6) -0.0014(6)
C1 0.0101(8) 0.0152(9) 0.0144(8) -0.0006(6) -0.0002(6) -0.0028(6)
C2 0.0130(8) 0.0130(8) 0.0152(8) -0.0018(6) -0.0020(7) -0.0011(6)
C4 0.0187(9) 0.0156(9) 0.0201(9) -0.0046(7) 0.0001(7) -0.0014(7)
C29 0.0156(8) 0.0144(9) 0.0180(9) -0.0003(7) -0.0022(7) -0.0070(7)
C5 0.0163(9) 0.0156(9) 0.0219(9) -0.0017(7) 0.0005(7) -0.0029(7)
C61 0.0120(8) 0.0148(9) 0.0159(8) 0.0022(7) -0.0042(7) -0.0035(6)
C37 0.0185(9) 0.0145(9) 0.0151(8) -0.0012(7) -0.0058(7) -0.0010(7)
C7 0.0171(9) 0.0167(9) 0.0201(9) -0.0023(7) 0.0011(7) -0.0055(7)
C65 0.0233(10) 0.0279(11) 0.0165(9) 0.0028(8) -0.0067(8) -0.0063(8)
C12 0.0170(9) 0.0134(9) 0.0209(9) -0.0001(7) 0.0026(7) -0.0045(7)
C3 0.0170(9) 0.0140(9) 0.0228(9) -0.0018(7) -0.0006(7) -0.0027(7)
C30 0.0199(9) 0.0131(9) 0.0196(9) 0.0030(7) -0.0049(7) -0.0057(7)
C31 0.0143(8) 0.0130(8) 0.0189(9) -0.0041(7) -0.0049(7) 0.0012(6)
C28 0.0191(9) 0.0151(9) 0.0209(9) -0.0067(7) -0.0045(7) 0.0015(7)
C66 0.0124(8) 0.0201(9) 0.0178(9) -0.0006(7) -0.0027(7) -0.0061(7)
C22 0.0160(9) 0.0135(9) 0.0200(9) -0.0054(7) 0.0033(7) -0.0011(7)
C36 0.0186(9) 0.0186(10) 0.0266(10) -0.0048(8) -0.0044(8) -0.0041(7)
C32 0.0192(9) 0.0180(9) 0.0206(9) -0.0042(7) -0.0038(7) -0.0012(7)
C17 0.0144(8) 0.0134(9) 0.0255(10) -0.0056(7) -0.0013(7) -0.0011(7)
C63 0.0174(9) 0.0192(10) 0.0313(11) 0.0041(8) -0.0041(8) -0.0002(7)
C64 0.0217(10) 0.0274(11) 0.0274(11) 0.0106(9) -0.0117(8) -0.0039(8)
C43 0.0213(10) 0.0269(11) 0.0191(9) 0.0011(8) -0.0017(8) -0.0073(8)
C38 0.0192(9) 0.0231(10) 0.0220(10) 0.0006(8) -0.0053(8) -0.0043(8)
C60 0.0203(9) 0.0251(11) 0.0194(9) -0.0011(8) -0.0054(8) -0.0055(8)
C55 0.0189(9) 0.0162(9) 0.0164(9) 0.0016(7) -0.0069(7) -0.0047(7)
C62 0.0151(8) 0.0145(9) 0.0217(9) 0.0013(7) -0.0020(7) -0.0031(7)
C76 0.0157(9) 0.0206(10) 0.0173(9) -0.0031(7) -0.0015(7) -0.0024(7)
C73 0.0239(10) 0.0157(10) 0.0235(10) -0.0028(8) -0.0001(8) 0.0007(7)
C27 0.0207(9) 0.0140(9) 0.0193(9) -0.0046(7) -0.0052(7) -0.0013(7)
C11 0.0245(10) 0.0221(10) 0.0253(10) -0.0039(8) -0.0058(8) 0.0006(8)
C42 0.0241(10) 0.0179(10) 0.0196(9) -0.0012(7) -0.0020(8) -0.0027(8)
C39 0.0208(10) 0.0341(13) 0.0326(12) -0.0001(10) -0.0094(9) -0.0008(9)
C6 0.0291(11) 0.0219(11) 0.0300(11) 0.0019(9) -0.0116(9) -0.0117(9)
C13 0.0220(10) 0.0149(9) 0.0289(11) -0.0020(8) 0.0067(8) -0.0016(7)
C26 0.0236(10) 0.0240(11) 0.0237(10) 0.0016(8) -0.0043(8) -0.0066(8)
C16 0.0210(9) 0.0195(10) 0.0245(10) -0.0001(8) -0.0046(8) -0.0031(8)
C41 0.0370(12) 0.0245(11) 0.0213(10) 0.0043(8) -0.0025(9) -0.0001(9)
C33 0.0340(12) 0.0256(11) 0.0228(10) 0.0023(8) -0.0115(9) -0.0056(9)
C46 0.0207(10) 0.0269(11) 0.0324(12) -0.0021(9) -0.0007(9) -0.0101(8)
C23 0.0241(10) 0.0179(10) 0.0278(11) -0.0012(8) 0.0045(8) -0.0079(8)
C35 0.0202(10) 0.0288(12) 0.0385(13) -0.0038(10) -0.0105(9) -0.0073(8)
C24 0.0297(11) 0.0210(11) 0.0279(11) 0.0045(8) 0.0076(9) -0.0042(9)
C49 0.0268(11) 0.0249(11) 0.0275(11) 0.0041(9) 0.0009(9) -0.0073(9)
C56 0.0237(10) 0.0206(10) 0.0222(10) -0.0019(8) -0.0063(8) -0.0023(8)
C59 0.0209(10) 0.0342(13) 0.0280(11) -0.0016(9) -0.0111(9) -0.0003(9)
C18 0.0222(10) 0.0187(10) 0.0311(11) -0.0061(8) 0.0010(8) -0.0083(8)
C67 0.0167(9) 0.0389(13) 0.0216(10) -0.0067(9) -0.0023(8) -0.0019(9)
C14 0.0175(9) 0.0181(10) 0.0355(12) 0.0044(8) 0.0046(8) 0.0019(7)
C58 0.0319(12) 0.0346(13) 0.0258(11) -0.0022(9) -0.0173(9) 0.0009(10)
C8 0.0290(11) 0.0212(11) 0.0274(11) -0.0111(9) 0.0003(9) -0.0004(8)
C40 0.0336(12) 0.0310(12) 0.0249(11) 0.0039(9) -0.0163(9) 0.0053(9)
C57 0.0342(12) 0.0328(13) 0.0206(10) -0.0059(9) -0.0104(9) -0.0001(9)
C70 0.0248(11) 0.0400(14) 0.0303(12) -0.0178(10) -0.0067(9) 0.0030(10)
C10 0.0345(12) 0.0344(13) 0.0246(11) -0.0076(9) -0.0083(9) -0.0044(10)
C77 0.0155(9) 0.0315(12) 0.0328(12) -0.0087(9) -0.0005(8) -0.0047(8)
C25 0.0270(11) 0.0266(11) 0.0203(10) 0.0027(8) -0.0028(8) -0.0011(8)
C68 0.0326(12) 0.0304(13) 0.0353(13) -0.0066(10) 0.0046(10) -0.0052(10)
C74 0.0334(12) 0.0204(11) 0.0406(13) -0.0080(10) -0.0056(10) -0.0021(9)
C15 0.0192(9) 0.0216(10) 0.0297(11) 0.0074(8) -0.0047(8) -0.0030(8)
C34 0.0311(12) 0.0339(13) 0.0361(13) -0.0030(10) -0.0205(10) -0.0056(10)
C69 0.0284(12) 0.0409(14) 0.0275(12) 0.0059(10) 0.0018(9) 0.0053(10)
C52 0.0169(9) 0.0320(12) 0.0309(11) 0.0074(9) -0.0043(8) -0.0039(8)
C9 0.0386(13) 0.0339(13) 0.0254(11) -0.0150(10) -0.0039(10) -0.0033(10)
C45 0.0366(13) 0.0304(13) 0.0397(14) 0.0088(10) -0.0050(11) -0.0087(10)
C53 0.0289(12) 0.0282(12) 0.0470(15) -0.0029(11) -0.0003(11) -0.0073(9)
C78 0.0259(11) 0.0433(14) 0.0291(12) -0.0190(10) -0.0017(9) -0.0045(10)
C19 0.0353(13) 0.0356(14) 0.0494(15) -0.0025(12) -0.0187(11) -0.0186(11)
C48 0.0331(13) 0.0258(13) 0.0586(17) 0.0077(12) 0.0103(12) -0.0049(10)
C21 0.0666(19) 0.0438(16) 0.0432(15) 0.0197(13) -0.0355(14) -0.0346(15)
C54 0.0467(16) 0.0492(17) 0.0349(13) -0.0100(12) 0.0117(12) -0.0251(13)
C47 0.0315(13) 0.0328(14) 0.0493(16) -0.0061(11) 0.0104(12) -0.0078(10)
C75 0.0287(12) 0.0380(14) 0.0399(14) -0.0133(11) 0.0122(11) -0.0082(10)
C72 0.0451(15) 0.0420(16) 0.0416(15) -0.0114(12) -0.0107(12) 0.0186(12)
C51 0.0388(14) 0.0442(16) 0.0429(15) -0.0110(12) 0.0136(12) -0.0149(12)
C71 0.0362(14) 0.0526(17) 0.0389(14) -0.0186(13) 0.0062(11) -0.0042(12)
C44 0.0263(12) 0.0315(13) 0.0519(16) 0.0063(11) 0.0056(11) 0.0000(10)
C50 0.0490(16) 0.0461(17) 0.0484(16) -0.0167(13) 0.0060(13) -0.0267(14)
C20 0.074(2) 0.057(2) 0.0544(18) 0.0202(15) -0.0442(17) -0.0414(18)

loop_
_atom_type_symbol
_atom_type_description
_atom_type_scat_dispersion_real
_atom_type_scat_dispersion_imag
_atom_type_scat_source
C C 0.0033 0.0016 'International Tables Vol C Tables 4.2.6.8 and 6.1.1.4'
H H 0.0000 0.0000 'International Tables Vol C Tables 4.2.6.8 and 6.1.1.4'
N N 0.0061 0.0033 'International Tables Vol C Tables 4.2.6.8 and 6.1.1.4'
Zn Zn 0.2839 1.4301 'International Tables Vol C Tables 4.2.6.8 and 6.1.1.4'

loop_
_geom_angle_atom_site_label_1
_geom_angle_atom_site_label_2
_geom_angle_atom_site_label_3
_geom_angle
_geom_angle_site_symmetry_1
_geom_angle_site_symmetry_3
_geom_angle_publ_flag
C4 Zn1 C1 134.67(8) . . ?
C4 Zn1 C3 90.49(8) . . ?
C3 Zn1 C1 134.62(8) . . ?
C5 Zn2 C2 132.47(8) . . ?
C5 Zn2 C6 90.06(9) . . ?
C6 Zn2 C2 137.28(8) . . ?
C2 N5 C29 113.15(15) . . ?
C2 N5 C61 126.09(15) . . ?
C61 N5 C29 119.81(14) . . ?
C1 N4 C31 127.18(16) . . ?
C1 N4 C28 112.84(15) . . ?
C31 N4 C28 118.25(15) . . ?
C2 N6 C30 112.71(15) . . ?
C2 N6 C55 126.55(16) . . ?
C55 N6 C30 120.73(15) . . ?
C1 N3 C37 127.24(16) . . ?
C1 N3 C27 113.16(15) . . ?
C37 N3 C27 119.51(15) . . ?
N4 C1 Zn1 125.25(14) . . ?
N4 C1 N3 108.24(16) . . ?
N3 C1 Zn1 126.49(14) . . ?
N5 C2 Zn2 126.04(14) . . ?
N5 C2 N6 108.14(16) . . ?
N6 C2 Zn2 125.81(14) . . ?
C7 C4 Zn1 106.85(14) . . ?
C11 C4 Zn1 135.64(15) . . ?
C11 C4 C7 117.48(18) . . ?
N5 C29 H29A 111.4 . . ?
N5 C29 H29B 111.4 . . ?
N5 C29 C30 101.80(14) . . ?
H29A C29 H29B 109.3 . . ?
C30 C29 H29A 111.4 . . ?
C30 C29 H29B 111.4 . . ?
C22 C5 Zn2 106.95(14) . . ?
C26 C5 Zn2 135.67(15) . . ?
C26 C5 C22 117.32(18) . . ?
C66 C61 N5 117.88(16) . . ?
C62 C61 N5 119.46(17) . . ?
C62 C61 C66 122.54(17) . . ?
C38 C37 N3 119.45(17) . . ?
C38 C37 C42 122.24(18) . . ?
C42 C37 N3 118.21(17) . . ?
C4 C7 C12 117.69(17) . . ?
C8 C7 C4 120.1(2) . . ?
C8 C7 C12 122.23(18) . . ?
C66 C65 H65 119.5 . . ?
C64 C65 H65 119.5 . . ?
C64 C65 C66 121.01(19) . . ?
C3 C12 C7 118.24(17) . . ?
C13 C12 C7 121.78(18) . . ?
C13 C12 C3 119.96(19) . . ?
C12 C3 Zn1 106.58(14) . . ?
C16 C3 Zn1 135.53(16) . . ?
C16 C3 C12 117.63(18) . . ?
N6 C30 C29 102.09(14) . . ?
N6 C30 H30A 111.4 . . ?
N6 C30 H30B 111.4 . . ?
C29 C30 H30A 111.4 . . ?
C29 C30 H30B 111.4 . . ?
H30A C30 H30B 109.2 . . ?
C36 C31 N4 118.68(17) . . ?
C32 C31 N4 118.67(17) . . ?
C32 C31 C36 122.40(18) . . ?
N4 C28 H28A 111.3 . . ?
N4 C28 H28B 111.3 . . ?
N4 C28 C27 102.28(15) . . ?
H28A C28 H28B 109.2 . . ?
C27 C28 H28A 111.3 . . ?
C27 C28 H28B 111.3 . . ?
C61 C66 C76 120.91(17) . . ?
C65 C66 C61 117.49(18) . . ?
C65 C66 C76 121.57(18) . . ?
C5 C22 C17 117.59(17) . . ?
C23 C22 C5 120.13(19) . . ?
C23 C22 C17 122.27(18) . . ?
C31 C36 C46 122.03(18) . . ?
C35 C36 C31 117.4(2) . . ?
C35 C36 C46 120.51(19) . . ?
C31 C32 C43 120.71(18) . . ?
C33 C32 C31 117.88(19) . . ?
C33 C32 C43 121.42(19) . . ?
C6 C17 C22 118.50(17) . . ?
C18 C17 C22 121.45(18) . . ?
C18 C17 C6 120.04(19) . . ?
C64 C63 H63 119.3 . . ?
C64 C63 C62 121.44(19) . . ?
C62 C63 H63 119.3 . . ?
C65 C64 H64 120.0 . . ?
C63 C64 C65 119.90(19) . . ?
C63 C64 H64 120.0 . . ?
C32 C43 H43 107.6 . . ?
C32 C43 C45 113.03(18) . . ?
C32 C43 C44 111.49(19) . . ?
C45 C43 H43 107.6 . . ?
C44 C43 H43 107.6 . . ?
C44 C43 C45 109.31(19) . . ?
C37 C38 C52 121.83(18) . . ?
C39 C38 C37 117.47(19) . . ?
C39 C38 C52 120.69(19) . . ?
C55 C60 C59 117.86(19) . . ?
C55 C60 C67 122.14(18) . . ?
C59 C60 C67 120.00(19) . . ?
C60 C55 N6 119.87(17) . . ?
C60 C55 C56 122.44(18) . . ?
C56 C55 N6 117.60(17) . . ?
C61 C62 C73 122.56(17) . . ?
C63 C62 C61 117.58(18) . . ?
C63 C62 C73 119.86(18) . . ?
C66 C76 H76 107.5 . . ?
C66 C76 C77 110.43(17) . . ?
C66 C76 C78 113.77(17) . . ?
C77 C76 H76 107.5 . . ?
C78 C76 H76 107.5 . . ?
C78 C76 C77 109.87(17) . . ?
C62 C73 H73 108.1 . . ?
C62 C73 C74 110.49(18) . . ?
C62 C73 C75 111.13(19) . . ?
C74 C73 H73 108.1 . . ?
C74 C73 C75 110.73(18) . . ?
C75 C73 H73 108.1 . . ?
N3 C27 C28 102.14(15) . . ?
N3 C27 H27A 111.3 . . ?
N3 C27 H27B 111.3 . . ?
C28 C27 H27A 111.3 . . ?
C28 C27 H27B 111.3 . . ?
H27A C27 H27B 109.2 . . ?
C4 C11 H11 118.8 . . ?
C10 C11 C4 122.4(2) . . ?
C10 C11 H11 118.8 . . ?
C37 C42 C49 121.60(18) . . ?
C41 C42 C37 117.53(19) . . ?
C41 C42 C49 120.84(19) . . ?
C38 C39 H39 119.3 . . ?
C40 C39 C38 121.4(2) . . ?
C40 C39 H39 119.3 . . ?
C17 C6 Zn2 106.61(15) . . ?
C21 C6 Zn2 135.96(17) . . ?
C21 C6 C17 117.4(2) . . ?
C12 C13 H13 119.7 . . ?
C14 C13 C12 120.6(2) . . ?
C14 C13 H13 119.7 . . ?
C5 C26 H26 118.8 . . ?
C25 C26 C5 122.4(2) . . ?
C25 C26 H26 118.8 . . ?
C3 C16 H16 118.9 . . ?
C15 C16 C3 122.2(2) . . ?
C15 C16 H16 118.9 . . ?
C42 C41 H41 119.3 . . ?
C40 C41 C42 121.4(2) . . ?
C40 C41 H41 119.3 . . ?
C32 C33 H33 119.6 . . ?
C34 C33 C32 120.7(2) . . ?
C34 C33 H33 119.6 . . ?
C36 C46 H46 108.0 . . ?
C36 C46 C48 110.0(2) . . ?
C48 C46 H46 108.0 . . ?
C47 C46 C36 112.7(2) . . ?
C47 C46 H46 108.0 . . ?
C47 C46 C48 110.10(19) . . ?
C22 C23 H23 119.5 . . ?
C24 C23 C22 121.1(2) . . ?
C24 C23 H23 119.5 . . ?
C36 C35 H35 119.5 . . ?
C34 C35 C36 121.0(2) . . ?
C34 C35 H35 119.5 . . ?
C23 C24 H24 120.3 . . ?
C25 C24 C23 119.49(19) . . ?
C25 C24 H24 120.3 . . ?
C42 C49 H49 107.8 . . ?
C42 C49 C51 112.6(2) . . ?
C42 C49 C50 110.1(2) . . ?
C51 C49 H49 107.8 . . ?
C50 C49 H49 107.8 . . ?
C50 C49 C51 110.6(2) . . ?
C55 C56 C70 121.61(19) . . ?
C57 C56 C55 117.25(19) . . ?
C57 C56 C70 121.1(2) . . ?
C60 C59 H59 119.7 . . ?
C58 C59 C60 120.6(2) . . ?
C58 C59 H59 119.7 . . ?
C17 C18 H18 119.5 . . ?
C19 C18 C17 121.0(2) . . ?
C19 C18 H18 119.5 . . ?
C60 C67 H67 108.0 . . ?
C60 C67 C68 111.83(19) . . ?
C60 C67 C69 110.7(2) . . ?
C68 C67 H67 108.0 . . ?
C69 C67 H67 108.0 . . ?
C69 C67 C68 110.15(18) . . ?
C13 C14 H14 120.0 . . ?
C15 C14 C13 120.08(19) . . ?
C15 C14 H14 120.0 . . ?
C59 C58 H58 119.7 . . ?
C59 C58 C57 120.5(2) . . ?
C57 C58 H58 119.7 . . ?
C7 C8 H8 119.7 . . ?
C9 C8 C7 120.7(2) . . ?
C9 C8 H8 119.7 . . ?
C39 C40 H40 120.0 . . ?
C41 C40 C39 119.9(2) . . ?
C41 C40 H40 120.0 . . ?
C56 C57 H57 119.4 . . ?
C58 C57 C56 121.3(2) . . ?
C58 C57 H57 119.4 . . ?
C56 C70 H70 108.0 . . ?
C56 C70 C72 110.1(2) . . ?
C56 C70 C71 113.0(2) . . ?
C72 C70 H70 108.0 . . ?
C72 C70 C71 109.5(2) . . ?
C71 C70 H70 108.0 . . ?
C11 C10 H10 120.4 . . ?
C9 C10 C11 119.2(2) . . ?
C9 C10 H10 120.4 . . ?
C76 C77 H77A 109.5 . . ?
C76 C77 H77B 109.5 . . ?
C76 C77 H77C 109.5 . . ?
H77A C77 H77B 109.5 . . ?
H77A C77 H77C 109.5 . . ?
H77B C77 H77C 109.5 . . ?
C26 C25 H25 120.2 . . ?
C24 C25 C26 119.5(2) . . ?
C24 C25 H25 120.2 . . ?
C67 C68 H68A 109.5 . . ?
C67 C68 H68B 109.5 . . ?
C67 C68 H68C 109.5 . . ?
H68A C68 H68B 109.5 . . ?
H68A C68 H68C 109.5 . . ?
H68B C68 H68C 109.5 . . ?
C73 C74 H74A 109.5 . . ?
C73 C74 H74B 109.5 . . ?
C73 C74 H74C 109.5 . . ?
H74A C74 H74B 109.5 . . ?
H74A C74 H74C 109.5 . . ?
H74B C74 H74C 109.5 . . ?
C16 C15 H15 120.2 . . ?
C14 C15 C16 119.5(2) . . ?
C14 C15 H15 120.2 . . ?
C33 C34 C35 120.5(2) . . ?
C33 C34 H34 119.8 . . ?
C35 C34 H34 119.8 . . ?
C67 C69 H69A 109.5 . . ?
C67 C69 H69B 109.5 . . ?
C67 C69 H69C 109.5 . . ?
H69A C69 H69B 109.5 . . ?
H69A C69 H69C 109.5 . . ?
H69B C69 H69C 109.5 . . ?
C38 C52 H52 107.8 . . ?
C38 C52 C53 111.6(2) . . ?
C38 C52 C54 110.8(2) . . ?
C53 C52 H52 107.8 . . ?
C54 C52 H52 107.8 . . ?
C54 C52 C53 110.81(19) . . ?
C8 C9 H9 119.9 . . ?
C10 C9 C8 120.2(2) . . ?
C10 C9 H9 119.9 . . ?
C43 C45 H45A 109.5 . . ?
C43 C45 H45B 109.5 . . ?
C43 C45 H45C 109.5 . . ?
H45A C45 H45B 109.5 . . ?
H45A C45 H45C 109.5 . . ?
H45B C45 H45C 109.5 . . ?
C52 C53 H53A 109.5 . . ?
C52 C53 H53B 109.5 . . ?
C52 C53 H53C 109.5 . . ?
H53A C53 H53B 109.5 . . ?
H53A C53 H53C 109.5 . . ?
H53B C53 H53C 109.5 . . ?
C76 C78 H78A 109.5 . . ?
C76 C78 H78B 109.5 . . ?
C76 C78 H78C 109.5 . . ?
H78A C78 H78B 109.5 . . ?
H78A C78 H78C 109.5 . . ?
H78B C78 H78C 109.5 . . ?
C18 C19 H19 120.1 . . ?
C18 C19 C20 119.8(2) . . ?
C20 C19 H19 120.1 . . ?
C46 C48 H48A 109.5 . . ?
C46 C48 H48B 109.5 . . ?
C46 C48 H48C 109.5 . . ?
H48A C48 H48B 109.5 . . ?
H48A C48 H48C 109.5 . . ?
H48B C48 H48C 109.5 . . ?
C6 C21 H21 118.9 . . ?
C20 C21 C6 122.2(2) . . ?
C20 C21 H21 118.9 . . ?
C52 C54 H54A 109.5 . . ?
C52 C54 H54B 109.5 . . ?
C52 C54 H54C 109.5 . . ?
H54A C54 H54B 109.5 . . ?
H54A C54 H54C 109.5 . . ?
H54B C54 H54C 109.5 . . ?
C46 C47 H47A 109.5 . . ?
C46 C47 H47B 109.5 . . ?
C46 C47 H47C 109.5 . . ?
H47A C47 H47B 109.5 . . ?
H47A C47 H47C 109.5 . . ?
H47B C47 H47C 109.5 . . ?
C73 C75 H75A 109.5 . . ?
C73 C75 H75B 109.5 . . ?
C73 C75 H75C 109.5 . . ?
H75A C75 H75B 109.5 . . ?
H75A C75 H75C 109.5 . . ?
H75B C75 H75C 109.5 . . ?
C70 C72 H72A 109.5 . . ?
C70 C72 H72B 109.5 . . ?
C70 C72 H72C 109.5 . . ?
H72A C72 H72B 109.5 . . ?
H72A C72 H72C 109.5 . . ?
H72B C72 H72C 109.5 . . ?
C49 C51 H51A 109.5 . . ?
C49 C51 H51B 109.5 . . ?
C49 C51 H51C 109.5 . . ?
H51A C51 H51B 109.5 . . ?
H51A C51 H51C 109.5 . . ?
H51B C51 H51C 109.5 . . ?
C70 C71 H71A 109.5 . . ?
C70 C71 H71B 109.5 . . ?
C70 C71 H71C 109.5 . . ?
H71A C71 H71B 109.5 . . ?
H71A C71 H71C 109.5 . . ?
H71B C71 H71C 109.5 . . ?
C43 C44 H44A 109.5 . . ?
C43 C44 H44B 109.5 . . ?
C43 C44 H44C 109.5 . . ?
H44A C44 H44B 109.5 . . ?
H44A C44 H44C 109.5 . . ?
H44B C44 H44C 109.5 . . ?
C49 C50 H50A 109.5 . . ?
C49 C50 H50B 109.5 . . ?
C49 C50 H50C 109.5 . . ?
H50A C50 H50B 109.5 . . ?
H50A C50 H50C 109.5 . . ?
H50B C50 H50C 109.5 . . ?
C19 C20 C21 119.5(3) . . ?
C19 C20 H20 120.2 . . ?
C21 C20 H20 120.2 . . ?

loop_
_geom_bond_atom_site_label_1
_geom_bond_atom_site_label_2
_geom_bond_distance
_geom_bond_site_symmetry_2
_geom_bond_publ_flag
Zn1 C1 2.0241(18) . ?
Zn1 C4 1.997(2) . ?
Zn1 C3 1.999(2) . ?
Zn2 C2 2.0360(18) . ?
Zn2 C5 1.998(2) . ?
Zn2 C6 2.004(2) . ?
N5 C2 1.332(2) . ?
N5 C29 1.484(2) . ?
N5 C61 1.440(2) . ?
N4 C1 1.335(2) . ?
N4 C31 1.440(2) . ?
N4 C28 1.488(2) . ?
N6 C2 1.344(2) . ?
N6 C30 1.485(2) . ?
N6 C55 1.436(2) . ?
N3 C1 1.337(2) . ?
N3 C37 1.430(2) . ?
N3 C27 1.484(2) . ?
C4 C7 1.419(3) . ?
C4 C11 1.398(3) . ?
C29 H29A 0.9900 . ?
C29 H29B 0.9900 . ?
C29 C30 1.525(3) . ?
C5 C22 1.418(3) . ?
C5 C26 1.398(3) . ?
C61 C66 1.404(3) . ?
C61 C62 1.401(3) . ?
C37 C38 1.400(3) . ?
C37 C42 1.407(3) . ?
C7 C12 1.508(3) . ?
C7 C8 1.398(3) . ?
C65 H65 0.9500 . ?
C65 C66 1.398(3) . ?
C65 C64 1.390(3) . ?
C12 C3 1.417(3) . ?
C12 C13 1.406(3) . ?
C3 C16 1.398(3) . ?
C30 H30A 0.9900 . ?
C30 H30B 0.9900 . ?
C31 C36 1.407(3) . ?
C31 C32 1.394(3) . ?
C28 H28A 0.9900 . ?
C28 H28B 0.9900 . ?
C28 C27 1.519(3) . ?
C66 C76 1.520(3) . ?
C22 C17 1.501(3) . ?
C22 C23 1.398(3) . ?
C36 C46 1.527(3) . ?
C36 C35 1.387(3) . ?
C32 C43 1.527(3) . ?
C32 C33 1.393(3) . ?
C17 C6 1.410(3) . ?
C17 C18 1.407(3) . ?
C63 H63 0.9500 . ?
C63 C64 1.386(3) . ?
C63 C62 1.389(3) . ?
C64 H64 0.9500 . ?
C43 H43 1.0000 . ?
C43 C45 1.529(3) . ?
C43 C44 1.528(3) . ?
C38 C39 1.394(3) . ?
C38 C52 1.520(3) . ?
C60 C55 1.396(3) . ?
C60 C59 1.399(3) . ?
C60 C67 1.524(3) . ?
C55 C56 1.407(3) . ?
C62 C73 1.526(3) . ?
C76 H76 1.0000 . ?
C76 C77 1.532(3) . ?
C76 C78 1.526(3) . ?
C73 H73 1.0000 . ?
C73 C74 1.531(3) . ?
C73 C75 1.532(3) . ?
C27 H27A 0.9900 . ?
C27 H27B 0.9900 . ?
C11 H11 0.9500 . ?
C11 C10 1.396(3) . ?
C42 C41 1.393(3) . ?
C42 C49 1.516(3) . ?
C39 H39 0.9500 . ?
C39 C40 1.385(3) . ?
C6 C21 1.398(3) . ?
C13 H13 0.9500 . ?
C13 C14 1.392(3) . ?
C26 H26 0.9500 . ?
C26 C25 1.394(3) . ?
C16 H16 0.9500 . ?
C16 C15 1.394(3) . ?
C41 H41 0.9500 . ?
C41 C40 1.376(3) . ?
C33 H33 0.9500 . ?
C33 C34 1.380(3) . ?
C46 H46 1.0000 . ?
C46 C48 1.529(3) . ?
C46 C47 1.526(3) . ?
C23 H23 0.9500 . ?
C23 C24 1.391(3) . ?
C35 H35 0.9500 . ?
C35 C34 1.385(3) . ?
C24 H24 0.9500 . ?
C24 C25 1.390(3) . ?
C49 H49 1.0000 . ?
C49 C51 1.531(3) . ?
C49 C50 1.528(3) . ?
C56 C57 1.391(3) . ?
C56 C70 1.518(3) . ?
C59 H59 0.9500 . ?
C59 C58 1.379(3) . ?
C18 H18 0.9500 . ?
C18 C19 1.380(3) . ?
C67 H67 1.0000 . ?
C67 C68 1.543(3) . ?
C67 C69 1.528(3) . ?
C14 H14 0.9500 . ?
C14 C15 1.382(3) . ?
C58 H58 0.9500 . ?
C58 C57 1.382(3) . ?
C8 H8 0.9500 . ?
C8 C9 1.393(3) . ?
C40 H40 0.9500 . ?
C57 H57 0.9500 . ?
C70 H70 1.0000 . ?
C70 C72 1.532(4) . ?
C70 C71 1.534(4) . ?
C10 H10 0.9500 . ?
C10 C9 1.384(3) . ?
C77 H77A 0.9800 . ?
C77 H77B 0.9800 . ?
C77 H77C 0.9800 . ?
C25 H25 0.9500 . ?
C68 H68A 0.9800 . ?
C68 H68B 0.9800 . ?
C68 H68C 0.9800 . ?
C74 H74A 0.9800 . ?
C74 H74B 0.9800 . ?
C74 H74C 0.9800 . ?
C15 H15 0.9500 . ?
C34 H34 0.9500 . ?
C69 H69A 0.9800 . ?
C69 H69B 0.9800 . ?
C69 H69C 0.9800 . ?
C52 H52 1.0000 . ?
C52 C53 1.530(3) . ?
C52 C54 1.529(4) . ?
C9 H9 0.9500 . ?
C45 H45A 0.9800 . ?
C45 H45B 0.9800 . ?
C45 H45C 0.9800 . ?
C53 H53A 0.9800 . ?
C53 H53B 0.9800 . ?
C53 H53C 0.9800 . ?
C78 H78A 0.9800 . ?
C78 H78B 0.9800 . ?
C78 H78C 0.9800 . ?
C19 H19 0.9500 . ?
C19 C20 1.385(4) . ?
C48 H48A 0.9800 . ?
C48 H48B 0.9800 . ?
C48 H48C 0.9800 . ?
C21 H21 0.9500 . ?
C21 C20 1.395(4) . ?
C54 H54A 0.9800 . ?
C54 H54B 0.9800 . ?
C54 H54C 0.9800 . ?
C47 H47A 0.9800 . ?
C47 H47B 0.9800 . ?
C47 H47C 0.9800 . ?
C75 H75A 0.9800 . ?
C75 H75B 0.9800 . ?
C75 H75C 0.9800 . ?
C72 H72A 0.9800 . ?
C72 H72B 0.9800 . ?
C72 H72C 0.9800 . ?
C51 H51A 0.9800 . ?
C51 H51B 0.9800 . ?
C51 H51C 0.9800 . ?
C71 H71A 0.9800 . ?
C71 H71B 0.9800 . ?
C71 H71C 0.9800 . ?
C44 H44A 0.9800 . ?
C44 H44B 0.9800 . ?
C44 H44C 0.9800 . ?
C50 H50A 0.9800 . ?
C50 H50B 0.9800 . ?
C50 H50C 0.9800 . ?
C20 H20 0.9500 . ?

loop_
_geom_torsion_atom_site_label_1
_geom_torsion_atom_site_label_2
_geom_torsion_atom_site_label_3
_geom_torsion_atom_site_label_4
_geom_torsion
_geom_torsion_site_symmetry_1
_geom_torsion_site_symmetry_2
_geom_torsion_site_symmetry_3
_geom_torsion_site_symmetry_4
_geom_torsion_publ_flag
Zn1 C4 C7 C12 1.4(2) . . . . ?
Zn1 C4 C7 C8 -178.35(16) . . . . ?
Zn1 C4 C11 C10 177.35(18) . . . . ?
Zn1 C3 C16 C15 -172.23(16) . . . . ?
Zn2 C5 C22 C17 3.7(2) . . . . ?
Zn2 C5 C22 C23 -177.21(15) . . . . ?
Zn2 C5 C26 C25 176.47(17) . . . . ?
Zn2 C6 C21 C20 -178.8(3) . . . . ?
N5 C29 C30 N6 -13.59(18) . . . . ?
N5 C61 C66 C65 -176.38(16) . . . . ?
N5 C61 C66 C76 5.6(3) . . . . ?
N5 C61 C62 C63 177.69(17) . . . . ?
N5 C61 C62 C73 -2.2(3) . . . . ?
N4 C31 C36 C46 -8.9(3) . . . . ?
N4 C31 C36 C35 173.01(18) . . . . ?
N4 C31 C32 C43 7.7(3) . . . . ?
N4 C31 C32 C33 -172.48(18) . . . . ?
N4 C28 C27 N3 -10.83(18) . . . . ?
N6 C55 C56 C57 -177.59(19) . . . . ?
N6 C55 C56 C70 4.0(3) . . . . ?
N3 C37 C38 C39 175.24(19) . . . . ?
N3 C37 C38 C52 -6.0(3) . . . . ?
N3 C37 C42 C41 -175.22(19) . . . . ?
N3 C37 C42 C49 6.6(3) . . . . ?
C1 N4 C31 C36 78.0(2) . . . . ?
C1 N4 C31 C32 -107.6(2) . . . . ?
C1 N4 C28 C27 10.6(2) . . . . ?
C1 N3 C37 C38 88.8(2) . . . . ?
C1 N3 C37 C42 -94.7(2) . . . . ?
C1 N3 C27 C28 9.1(2) . . . . ?
C2 N5 C29 C30 13.2(2) . . . . ?
C2 N5 C61 C66 -106.2(2) . . . . ?
C2 N5 C61 C62 77.5(2) . . . . ?
C2 N6 C30 C29 11.5(2) . . . . ?
C2 N6 C55 C60 89.3(2) . . . . ?
C2 N6 C55 C56 -94.1(2) . . . . ?
C4 C7 C12 C3 1.5(3) . . . . ?
C4 C7 C12 C13 -176.97(18) . . . . ?
C4 C7 C8 C9 0.8(3) . . . . ?
C4 C11 C10 C9 -0.1(4) . . . . ?
C29 N5 C2 Zn2 174.46(12) . . . . ?
C29 N5 C2 N6 -6.4(2) . . . . ?
C29 N5 C61 C66 85.7(2) . . . . ?
C29 N5 C61 C62 -90.5(2) . . . . ?
C5 C22 C17 C6 0.1(3) . . . . ?
C5 C22 C17 C18 178.64(18) . . . . ?
C5 C22 C23 C24 0.1(3) . . . . ?
C5 C26 C25 C24 -0.3(3) . . . . ?
C61 N5 C2 Zn2 5.7(3) . . . . ?
C61 N5 C2 N6 -175.15(16) . . . . ?
C61 N5 C29 C30 -177.32(16) . . . . ?
C61 C66 C76 C77 81.0(2) . . . . ?
C61 C66 C76 C78 -154.88(19) . . . . ?
C61 C62 C73 C74 -114.0(2) . . . . ?
C61 C62 C73 C75 122.7(2) . . . . ?
C37 N3 C1 Zn1 -0.9(3) . . . . ?
C37 N3 C1 N4 -179.23(16) . . . . ?
C37 N3 C27 C28 -174.14(16) . . . . ?
C37 C38 C39 C40 0.2(3) . . . . ?
C37 C38 C52 C53 125.7(2) . . . . ?
C37 C38 C52 C54 -110.3(2) . . . . ?
C37 C42 C41 C40 -0.3(3) . . . . ?
C37 C42 C49 C51 -129.8(2) . . . . ?
C37 C42 C49 C50 106.3(2) . . . . ?
C7 C4 C11 C10 -0.2(3) . . . . ?
C7 C12 C3 Zn1 -3.5(2) . . . . ?
C7 C12 C3 C16 -178.56(17) . . . . ?
C7 C12 C13 C14 177.35(18) . . . . ?
C7 C8 C9 C10 -1.0(4) . . . . ?
C65 C66 C76 C77 -96.9(2) . . . . ?
C65 C66 C76 C78 27.2(3) . . . . ?
C12 C7 C8 C9 -179.0(2) . . . . ?
C12 C3 C16 C15 1.0(3) . . . . ?
C12 C13 C14 C15 1.3(3) . . . . ?
C3 C12 C13 C14 -1.1(3) . . . . ?
C3 C16 C15 C14 -0.8(3) . . . . ?
C30 N6 C2 Zn2 175.39(13) . . . . ?
C30 N6 C2 N5 -3.7(2) . . . . ?
C30 N6 C55 C60 -89.4(2) . . . . ?
C30 N6 C55 C56 87.2(2) . . . . ?
C31 N4 C1 Zn1 11.7(3) . . . . ?
C31 N4 C1 N3 -169.89(16) . . . . ?
C31 N4 C28 C27 176.70(16) . . . . ?
C31 C36 C46 C48 -101.0(2) . . . . ?
C31 C36 C46 C47 135.7(2) . . . . ?
C31 C36 C35 C34 -0.7(3) . . . . ?
C31 C32 C43 C45 -156.3(2) . . . . ?
C31 C32 C43 C44 80.0(2) . . . . ?
C31 C32 C33 C34 -0.4(3) . . . . ?
C28 N4 C1 Zn1 176.31(13) . . . . ?
C28 N4 C1 N3 -5.3(2) . . . . ?
C28 N4 C31 C36 -85.9(2) . . . . ?
C28 N4 C31 C32 88.6(2) . . . . ?
C66 C61 C62 C63 1.6(3) . . . . ?
C66 C61 C62 C73 -178.22(18) . . . . ?
C66 C65 C64 C63 1.0(3) . . . . ?
C22 C5 C26 C25 -0.4(3) . . . . ?
C22 C17 C6 Zn2 -3.7(2) . . . . ?
C22 C17 C6 C21 177.1(2) . . . . ?
C22 C17 C18 C19 -177.1(2) . . . . ?
C22 C23 C24 C25 -0.9(3) . . . . ?
C36 C31 C32 C43 -178.06(19) . . . . ?
C36 C31 C32 C33 1.8(3) . . . . ?
C36 C35 C34 C33 2.0(4) . . . . ?
C32 C31 C36 C46 176.85(19) . . . . ?
C32 C31 C36 C35 -1.3(3) . . . . ?
C32 C33 C34 C35 -1.4(4) . . . . ?
C17 C22 C23 C24 179.19(18) . . . . ?
C17 C6 C21 C20 0.0(5) . . . . ?
C17 C18 C19 C20 0.1(4) . . . . ?
C63 C62 C73 C74 66.2(2) . . . . ?
C63 C62 C73 C75 -57.2(3) . . . . ?
C64 C65 C66 C61 -1.1(3) . . . . ?
C64 C65 C66 C76 176.95(19) . . . . ?
C64 C63 C62 C61 -1.7(3) . . . . ?
C64 C63 C62 C73 178.13(19) . . . . ?
C43 C32 C33 C34 179.4(2) . . . . ?
C38 C37 C42 C41 1.2(3) . . . . ?
C38 C37 C42 C49 -177.0(2) . . . . ?
C38 C39 C40 C41 0.6(4) . . . . ?
C60 C55 C56 C57 -1.1(3) . . . . ?
C60 C55 C56 C70 -179.5(2) . . . . ?
C60 C59 C58 C57 0.2(4) . . . . ?
C55 N6 C2 Zn2 -3.3(3) . . . . ?
C55 N6 C2 N5 177.53(17) . . . . ?
C55 N6 C30 C29 -169.64(16) . . . . ?
C55 C60 C59 C58 -0.8(3) . . . . ?
C55 C60 C67 C68 139.7(2) . . . . ?
C55 C60 C67 C69 -97.1(2) . . . . ?
C55 C56 C57 C58 0.4(3) . . . . ?
C55 C56 C70 C72 88.2(3) . . . . ?
C55 C56 C70 C71 -149.0(2) . . . . ?
C62 C61 C66 C65 -0.2(3) . . . . ?
C62 C61 C66 C76 -178.29(17) . . . . ?
C62 C63 C64 C65 0.5(3) . . . . ?
C27 N3 C1 Zn1 175.61(13) . . . . ?
C27 N3 C1 N4 -2.8(2) . . . . ?
C27 N3 C37 C38 -87.4(2) . . . . ?
C27 N3 C37 C42 89.1(2) . . . . ?
C11 C4 C7 C12 179.60(18) . . . . ?
C11 C4 C7 C8 -0.2(3) . . . . ?
C11 C10 C9 C8 0.7(4) . . . . ?
C42 C37 C38 C39 -1.1(3) . . . . ?
C42 C37 C38 C52 177.6(2) . . . . ?
C42 C41 C40 C39 -0.6(4) . . . . ?
C39 C38 C52 C53 -55.6(3) . . . . ?
C39 C38 C52 C54 68.4(3) . . . . ?
C6 C17 C18 C19 1.5(3) . . . . ?
C6 C21 C20 C19 1.6(6) . . . . ?
C13 C12 C3 Zn1 175.01(15) . . . . ?
C13 C12 C3 C16 -0.1(3) . . . . ?
C13 C14 C15 C16 -0.4(3) . . . . ?
C26 C5 C22 C17 -178.58(17) . . . . ?
C26 C5 C22 C23 0.5(3) . . . . ?
C41 C42 C49 C51 52.1(3) . . . . ?
C41 C42 C49 C50 -71.8(3) . . . . ?
C33 C32 C43 C45 23.8(3) . . . . ?
C33 C32 C43 C44 -99.8(2) . . . . ?
C46 C36 C35 C34 -178.8(2) . . . . ?
C23 C22 C17 C6 -179.03(19) . . . . ?
C23 C22 C17 C18 -0.4(3) . . . . ?
C23 C24 C25 C26 1.0(3) . . . . ?
C35 C36 C46 C48 77.0(3) . . . . ?
C35 C36 C46 C47 -46.2(3) . . . . ?
C49 C42 C41 C40 177.9(2) . . . . ?
C59 C60 C55 N6 177.73(19) . . . . ?
C59 C60 C55 C56 1.3(3) . . . . ?
C59 C60 C67 C68 -40.8(3) . . . . ?
C59 C60 C67 C69 82.4(3) . . . . ?
C59 C58 C57 C56 0.1(4) . . . . ?
C18 C17 C6 Zn2 177.65(15) . . . . ?
C18 C17 C6 C21 -1.5(3) . . . . ?
C18 C19 C20 C21 -1.6(5) . . . . ?
C67 C60 C55 N6 -2.7(3) . . . . ?
C67 C60 C55 C56 -179.2(2) . . . . ?
C67 C60 C59 C58 179.6(2) . . . . ?
C8 C7 C12 C3 -178.75(19) . . . . ?
C8 C7 C12 C13 2.8(3) . . . . ?
C57 C56 C70 C72 -90.2(3) . . . . ?
C57 C56 C70 C71 32.6(3) . . . . ?
C70 C56 C57 C58 178.8(2) . . . . ?
C52 C38 C39 C40 -178.6(2) . . . . ?
